data_4314964
loop_
_publ_author_name
'Jos\'e S. Casas'
'M. Victoria Casta\~no'
'Agust\'in S\'anchez'
'Jos\'e Sordo'
'M. Dolores Torres'
'Mar\'ia D. Couce'
'Angeles Gato'
'Carmen \'Alvarez-Lorenzo'
'M. F\'elix Cami\~na'
'Eduardo E. Castellano'

_publ_section_title
;
 Interactions of Diorganolead(IV) with 3-(2-Thienyl)-2-sulfanylpropenoic
 Acid and/or Thiamine: Chemical and in Vitro and in Vivo Toxicological
 Results
;
_journal_name_full 'Inorganic Chemistry'
_journal_page_first 2173
_journal_page_last 2181
_journal_paper_doi 10.1021/ic901961g
_journal_volume 49
_journal_year 2010
_chemical_formula_moiety '[Pb(C12H10)(C7H4O2S2)(C2H6OS)](C2H6OS)'
_chemical_formula_sum 'C46 H52 O8 Pb2 S8'
_chemical_formula_weight 1403.74
_chemical_name_systematic
;
 ?
;
_space_group_IT_number 2
_symmetry_cell_setting triclinic
_symmetry_space_group_name_Hall '-P 1'
_symmetry_space_group_name_H-M 'P -1'
_atom_sites_solution_hydrogens geom
_atom_sites_solution_primary direct
_atom_sites_solution_secondary difmap
_audit_creation_method SHELXL-97
_cell_angle_alpha 71.760(10)
_cell_angle_beta 72.820(10)
_cell_angle_gamma 87.670(10)
_cell_formula_units_Z 1
_cell_length_a 9.5390(10)
_cell_length_b 11.0480(10)
_cell_length_c 13.2990(10)
_cell_measurement_reflns_used 8585
_cell_measurement_temperature 293(2)
_cell_measurement_theta_max 26.022
_cell_measurement_theta_min 2.546
_cell_volume 1269.7(2)
_computing_cell_refinement 'HKL Scalepack (Otwinowki & Minor 1997)'
_computing_data_collection 'Collect (Nonius BV, 1997-2000)'
_computing_data_reduction 'HKL Denzo Scalepack (Otwinowki & Minor 1997)'
_computing_molecular_graphics 'Ortep-3 for Windows (Farrugia, 1997)'
_computing_publication_material 'WinGX publication rutines (Farrugia, 1999)'
_computing_structure_refinement 'SHELXL-97 (Sheldrick, 1997)'
_computing_structure_solution 'SHELXS-97 (Sheldrick, 1997)'
_diffrn_ambient_temperature 293(2)
_diffrn_measured_fraction_theta_full 0.996
_diffrn_measured_fraction_theta_max 0.996
_diffrn_measurement_device_type 'Kappa CCD'
_diffrn_measurement_method '\f scans and \w scans winth \k offsets'
_diffrn_radiation_monochromator graphite
_diffrn_radiation_source 'fine-focus sealed tube'
_diffrn_radiation_type MoK\a
_diffrn_radiation_wavelength 0.71073
_diffrn_reflns_av_R_equivalents 0.0706
_diffrn_reflns_av_sigmaI/netI 0.0687
_diffrn_reflns_limit_h_max 10
_diffrn_reflns_limit_h_min -11
_diffrn_reflns_limit_k_max 13
_diffrn_reflns_limit_k_min -13
_diffrn_reflns_limit_l_max 15
_diffrn_reflns_limit_l_min -15
_diffrn_reflns_number 14352
_diffrn_reflns_theta_full 25.00
_diffrn_reflns_theta_max 25.00
_diffrn_reflns_theta_min 3.05
_diffrn_standards_decay_% 0
_exptl_absorpt_coefficient_mu 7.000
_exptl_absorpt_correction_T_max 0.776
_exptl_absorpt_correction_T_min 0.536
_exptl_absorpt_correction_type gaussian
_exptl_absorpt_process_details
;
 P. Coppens, L. Leiserowitz, D. Rabinovich, Acta Cryst. (1965), 18, 1035-1038
;
_exptl_crystal_colour colourless
_exptl_crystal_density_diffrn 1.836
_exptl_crystal_density_method 'not measured'
_exptl_crystal_description prism
_exptl_crystal_F_000 684
_exptl_crystal_size_max 0.11
_exptl_crystal_size_mid 0.05
_exptl_crystal_size_min 0.04
_refine_diff_density_max 1.281
_refine_diff_density_min -1.607
_refine_diff_density_rms 0.172
_refine_ls_extinction_method none
_refine_ls_goodness_of_fit_ref 1.045
_refine_ls_hydrogen_treatment constr
_refine_ls_matrix_type full
_refine_ls_number_parameters 319
_refine_ls_number_reflns 4453
_refine_ls_number_restraints 0
_refine_ls_restrained_S_all 1.045
_refine_ls_R_factor_all 0.0535
_refine_ls_R_factor_gt 0.0376
_refine_ls_shift/su_max 0.001
_refine_ls_shift/su_mean 0.000
_refine_ls_structure_factor_coef Fsqd
_refine_ls_weighting_details 'calc w=1/[\s^2^(Fo^2^)+(0.0349P)^2^+0.0000P] where P=(Fo^2^+2Fc^2^)/3'
_refine_ls_weighting_scheme calc
_refine_ls_wR_factor_gt 0.0777
_refine_ls_wR_factor_ref 0.0838
_reflns_number_gt 3706
_reflns_number_total 4453
_reflns_threshold_expression >2sigma(I)
_cod_data_source_file ic901961g_si_002_2.cif
_cod_data_source_block '[PbPh2(tspa)(dmso)]dmso'
_cod_depositor_comments
;
The following automatic conversions were performed:

'_symmetry_cell_setting' value 'Triclinic' changed to 'triclinic'
according to the built-in table from CIF Core dictionary named
'cif_core.dic' version 2.4.1 from 2010-06-29.

Automatic conversion script
Id: cif_fix_values 1646 2011-03-28 12:23:43Z adriana 
;
_cod_database_code 4314964

loop_
_symmetry_equiv_pos_as_xyz
'x, y, z'
'-x, -y, -z'

loop_
_atom_site_label
_atom_site_type_symbol
_atom_site_fract_x
_atom_site_fract_y
_atom_site_fract_z
_atom_site_U_iso_or_equiv
_atom_site_adp_type
_atom_site_occupancy
_atom_site_symmetry_multiplicity
_atom_site_calc_flag
_atom_site_refinement_flags
_atom_site_disorder_assembly
_atom_site_disorder_group
C1 C 0.5869(7) -0.1630(6) 0.6500(5) 0.0237(15) Uani 1 1 d . . .
C2 C 0.6124(7) -0.1327(6) 0.7468(5) 0.0233(15) Uani 1 1 d . . .
C3 C 0.6767(7) -0.2208(7) 0.8121(6) 0.0305(17) Uani 1 1 d . . .
H3 H 0.6999 -0.2940 0.7916 0.037 Uiso 1 1 d R . .
C4 C 0.7153(8) -0.2193(6) 0.9097(6) 0.0298(16) Uani 1 1 d . . .
C5 C 0.8043(9) -0.3040(7) 0.9594(6) 0.041(2) Uani 1 1 d . . .
H5 H 0.8474 -0.3697 0.9333 0.049 Uiso 1 1 d R . .
C6 C 0.8242(10) -0.2811(8) 1.0526(7) 0.048(2) Uani 1 1 d . . .
H6 H 0.8804 -0.3301 1.0952 0.058 Uiso 1 1 d R . .
C7 C 0.7521(9) -0.1792(7) 1.0724(7) 0.043(2) Uani 1 1 d . . .
H7 H 0.7529 -0.1506 1.1310 0.052 Uiso 1 1 d R . .
C10 C 0.2656(7) 0.1318(7) 0.6441(5) 0.0264(16) Uani 1 1 d . . .
C11 C 0.1974(7) 0.2392(7) 0.6617(6) 0.0318(17) Uani 1 1 d . . .
H11 H 0.2530 0.3144 0.6434 0.038 Uiso 1 1 d R . .
C12 C 0.0463(8) 0.2340(8) 0.7074(7) 0.046(2) Uani 1 1 d . . .
H12 H 0.0004 0.3067 0.7185 0.055 Uiso 1 1 d R . .
C13 C -0.0360(9) 0.1226(8) 0.7358(6) 0.042(2) Uani 1 1 d . . .
H13 H -0.1373 0.1197 0.7671 0.051 Uiso 1 1 d R . .
C14 C 0.0314(8) 0.0151(8) 0.7187(7) 0.043(2) Uani 1 1 d . . .
H14 H -0.0244 -0.0601 0.7376 0.051 Uiso 1 1 d R . .
C15 C 0.1827(8) 0.0197(7) 0.6728(6) 0.0363(18) Uani 1 1 d . . .
H15 H 0.2284 -0.0530 0.6615 0.044 Uiso 1 1 d R . .
C20 C 0.7153(8) 0.2149(7) 0.4729(6) 0.0336(17) Uani 1 1 d . . .
C21 C 0.8396(8) 0.1712(7) 0.4995(6) 0.0361(18) Uani 1 1 d . . .
H21 H 0.8342 0.1008 0.5616 0.043 Uiso 1 1 d R . .
C22 C 0.9755(8) 0.2335(9) 0.4326(8) 0.051(2) Uani 1 1 d . . .
H22 H 1.0607 0.2041 0.4502 0.061 Uiso 1 1 d R . .
C23 C 0.9849(9) 0.3376(9) 0.3404(8) 0.057(3) Uani 1 1 d . . .
H23 H 1.0757 0.3777 0.2953 0.069 Uiso 1 1 d R . .
C24 C 0.8608(10) 0.3801(10) 0.3159(8) 0.075(3) Uani 1 1 d . . .
H24 H 0.8672 0.4523 0.2551 0.090 Uiso 1 1 d R . .
C25 C 0.7229(10) 0.3199(9) 0.3800(7) 0.061(3) Uani 1 1 d . . .
H25 H 0.6384 0.3494 0.3611 0.074 Uiso 1 1 d R . .
C31 C 0.5489(11) 0.4293(8) 0.7873(8) 0.064(3) Uani 1 1 d . . .
H31A H 0.5014 0.5001 0.7503 0.097 Uiso 1 1 d R . .
H31B H 0.6227 0.4605 0.8104 0.097 Uiso 1 1 d R . .
H31C H 0.4775 0.3744 0.8511 0.097 Uiso 1 1 d R . .
C32 C 0.7489(11) 0.4695(10) 0.5899(11) 0.109(5) Uani 1 1 d . . .
H32A H 0.7937 0.4407 0.5273 0.164 Uiso 1 1 d R . .
H32B H 0.8239 0.4933 0.6160 0.164 Uiso 1 1 d R . .
H32C H 0.6929 0.5420 0.5682 0.164 Uiso 1 1 d R . .
C41A C 0.250(3) 0.808(2) 0.0000(19) 0.081(8) Uani 0.60 1 d P . .
H41A H 0.2849 0.8298 0.0536 0.121 Uiso 0.60 1 d PR . .
H41C H 0.1475 0.8227 0.0133 0.121 Uiso 0.60 1 d PR . .
H41E H 0.3038 0.8608 -0.0732 0.121 Uiso 0.60 1 d PR . .
C41B C 0.178(3) 0.835(3) -0.023(3) 0.052(8) Uani 0.40 1 d P . .
H41B H 0.2066 0.8508 0.0351 0.078 Uiso 0.40 1 d PR . .
H41D H 0.0822 0.8668 -0.0224 0.078 Uiso 0.40 1 d PR . .
H41F H 0.2476 0.8776 -0.0933 0.078 Uiso 0.40 1 d PR . .
C42A C 0.350(3) 0.639(3) -0.071(2) 0.076(9) Uani 0.40 1 d P . .
H42A H 0.4148 0.6641 -0.0377 0.113 Uiso 0.40 1 d PR . .
H42B H 0.3617 0.5509 -0.0675 0.113 Uiso 0.40 1 d PR . .
H42C H 0.3720 0.6910 -0.1475 0.113 Uiso 0.40 1 d PR . .
C42B C 0.2338(17) 0.6594(15) -0.1112(11) 0.053(4) Uani 0.60 1 d P . .
H42D H 0.3041 0.7155 -0.1749 0.079 Uiso 0.60 1 d PR . .
H42E H 0.2385 0.5745 -0.1163 0.079 Uiso 0.60 1 d PR . .
H42F H 0.1368 0.6883 -0.1083 0.079 Uiso 0.60 1 d PR . .
O1 O 0.5324(5) -0.0770(4) 0.5829(3) 0.0254(10) Uani 1 1 d . . .
O2 O 0.6128(6) -0.2690(4) 0.6375(4) 0.0363(12) Uani 1 1 d . . .
O3 O 0.5087(5) 0.3207(4) 0.6524(4) 0.0385(13) Uani 1 1 d . . .
O4A O 0.153(5) 0.596(3) 0.118(3) 0.036(4) Uani 0.60 1 d P . .
O4B O 0.147(8) 0.569(5) 0.104(5) 0.036(4) Uani 0.40 1 d P . .
Pb Pb 0.50300(3) 0.13087(2) 0.58571(2) 0.02519(10) Uani 1 1 d . . .
S1 S 0.56037(19) 0.01300(15) 0.76827(14) 0.0270(4) Uani 1 1 d . . .
S2 S 0.6585(2) -0.10914(17) 0.97939(15) 0.0337(4) Uani 1 1 d . . .
S3 S 0.6307(3) 0.3444(2) 0.6976(3) 0.0616(7) Uani 1 1 d . . .
S4A S 0.2754(4) 0.6603(4) 0.0104(3) 0.0554(11) Uani 0.60 1 d P . .
S4B S 0.1698(7) 0.6569(5) -0.0009(5) 0.0513(14) Uani 0.40 1 d P . .

loop_
_atom_site_aniso_label
_atom_site_aniso_U_11
_atom_site_aniso_U_22
_atom_site_aniso_U_33
_atom_site_aniso_U_23
_atom_site_aniso_U_13
_atom_site_aniso_U_12
C1 0.025(3) 0.022(3) 0.021(4) -0.006(3) -0.002(3) -0.001(3)
C2 0.027(4) 0.022(3) 0.021(4) -0.009(3) -0.006(3) 0.006(3)
C3 0.032(4) 0.031(4) 0.030(4) -0.014(3) -0.010(3) 0.013(3)
C4 0.035(4) 0.028(4) 0.024(4) -0.003(3) -0.010(3) 0.007(3)
C5 0.049(5) 0.037(4) 0.035(5) -0.010(4) -0.014(4) 0.016(4)
C6 0.064(6) 0.046(5) 0.040(5) -0.009(4) -0.032(4) 0.014(4)
C7 0.059(5) 0.040(5) 0.033(5) -0.010(4) -0.019(4) 0.009(4)
C10 0.019(3) 0.040(4) 0.016(3) -0.006(3) -0.003(3) -0.002(3)
C11 0.026(4) 0.034(4) 0.039(4) -0.017(3) -0.009(3) 0.006(3)
C12 0.029(4) 0.060(6) 0.057(6) -0.037(5) -0.007(4) 0.013(4)
C13 0.031(4) 0.066(6) 0.034(5) -0.024(4) -0.008(4) 0.003(4)
C14 0.028(4) 0.048(5) 0.045(5) -0.010(4) -0.002(4) -0.010(4)
C15 0.032(4) 0.044(5) 0.032(4) -0.014(4) -0.006(3) 0.000(3)
C20 0.035(4) 0.028(4) 0.033(4) -0.005(3) -0.007(3) 0.002(3)
C21 0.030(4) 0.038(4) 0.038(5) -0.012(4) -0.007(3) -0.002(3)
C22 0.025(4) 0.064(6) 0.063(6) -0.028(5) -0.003(4) 0.000(4)
C23 0.031(5) 0.062(6) 0.064(6) -0.018(5) 0.009(4) -0.021(4)
C24 0.047(6) 0.075(7) 0.061(7) 0.017(5) 0.006(5) -0.015(5)
C25 0.045(5) 0.060(6) 0.052(6) 0.015(5) -0.008(4) 0.001(4)
C31 0.073(7) 0.046(5) 0.063(6) -0.004(5) -0.019(5) 0.003(5)
C32 0.063(7) 0.079(8) 0.172(14) -0.087(9) 0.042(8) -0.033(6)
C41A 0.087(19) 0.091(19) 0.044(14) -0.028(13) 0.021(12) -0.020(14)
C41B 0.07(2) 0.019(11) 0.048(16) 0.000(10) -0.006(15) -0.013(13)
C42A 0.058(16) 0.09(2) 0.046(15) -0.030(14) 0.041(14) -0.036(15)
C42B 0.044(9) 0.070(10) 0.026(8) -0.011(7) 0.010(7) -0.001(8)
O1 0.033(3) 0.023(2) 0.018(2) -0.0029(19) -0.008(2) 0.006(2)
O2 0.056(3) 0.028(3) 0.031(3) -0.013(2) -0.018(3) 0.011(2)
O3 0.030(3) 0.031(3) 0.058(4) -0.020(3) -0.011(3) 0.001(2)
O4A 0.049(5) 0.030(14) 0.026(10) -0.014(6) -0.001(6) -0.009(9)
O4B 0.049(5) 0.030(14) 0.026(10) -0.014(6) -0.001(6) -0.009(9)
Pb 0.02182(14) 0.02377(15) 0.02479(15) -0.00333(10) -0.00404(10) 0.00216(10)
S1 0.0354(10) 0.0234(9) 0.0249(9) -0.0092(7) -0.0119(8) 0.0066(7)
S2 0.0446(11) 0.0324(10) 0.0273(10) -0.0110(8) -0.0144(8) 0.0080(8)
S3 0.0480(13) 0.0324(11) 0.123(2) -0.0339(13) -0.0442(15) 0.0099(10)
S4A 0.033(2) 0.092(3) 0.035(2) -0.015(2) -0.0051(17) -0.012(2)
S4B 0.052(4) 0.042(3) 0.053(4) -0.015(3) -0.002(3) -0.015(3)

loop_
_atom_type_symbol
_atom_type_description
_atom_type_scat_dispersion_real
_atom_type_scat_dispersion_imag
_atom_type_scat_source
C C 0.0033 0.0016 'International Tables Vol C Tables 4.2.6.8 and 6.1.1.4'
H H 0.0000 0.0000 'International Tables Vol C Tables 4.2.6.8 and 6.1.1.4'
O O 0.0106 0.0060 'International Tables Vol C Tables 4.2.6.8 and 6.1.1.4'
Pb Pb -3.3944 10.1111 'International Tables Vol C Tables 4.2.6.8 and 6.1.1.4'
S S 0.1246 0.1234 'International Tables Vol C Tables 4.2.6.8 and 6.1.1.4'

loop_
_geom_angle_atom_site_label_1
_geom_angle_atom_site_label_2
_geom_angle_atom_site_label_3
_geom_angle
_geom_angle_site_symmetry_1
_geom_angle_site_symmetry_3
_geom_angle_publ_flag
O2 C1 O1 120.8(6) . . ?
O2 C1 C2 120.9(6) . . ?
O1 C1 C2 118.3(5) . . ?
C3 C2 C1 117.3(6) . . ?
C3 C2 S1 123.1(6) . . ?
C1 C2 S1 119.6(4) . . ?
C2 C3 C4 130.1(6) . . ?
C5 C4 C3 125.3(7) . . ?
C5 C4 S2 110.0(6) . . ?
C3 C4 S2 124.7(5) . . ?
C4 C5 C6 113.7(7) . . ?
C7 C6 C5 111.8(7) . . ?
C6 C7 S2 113.1(6) . . ?
C11 C10 C15 119.8(6) . . ?
C11 C10 Pb 121.0(5) . . ?
C15 C10 Pb 119.0(5) . . ?
C10 C11 C12 119.8(7) . . ?
C13 C12 C11 120.4(7) . . ?
C12 C13 C14 120.1(7) . . ?
C13 C14 C15 119.8(8) . . ?
C10 C15 C14 120.1(7) . . ?
C21 C20 C25 120.7(7) . . ?
C21 C20 Pb 119.2(5) . . ?
C25 C20 Pb 119.8(6) . . ?
C20 C21 C22 119.3(7) . . ?
C23 C22 C21 120.8(8) . . ?
C24 C23 C22 119.1(8) . . ?
C23 C24 C25 122.0(9) . . ?
C20 C25 C24 118.2(8) . . ?
C41B C41A S4A 112(4) . . ?
C41B C41A S4B 79(3) . . ?
S4A C41A S4B 34.5(6) . . ?
C41A C41B S4B 76(3) . . ?
C41A C41B S4A 46(3) . . ?
S4B C41B S4A 30.5(5) . . ?
S4A C42A C42B 88.7(18) . . ?
S4A C42A S4B 37.3(8) . . ?
C42B C42A S4B 52.5(11) . . ?
C42A C42B S4B 78.1(12) . . ?
C42A C42B S4A 42.3(11) . . ?
S4B C42B S4A 36.8(5) . . ?
C1 O1 Pb 124.0(4) . . ?
C1 O1 Pb 117.2(4) . 2_656 ?
Pb O1 Pb 117.84(16) . 2_656 ?
S3 O3 Pb 121.8(3) . . ?
S4B O4A S4A 41.3(11) . . ?
S4B O4B S4A 41.5(18) . . ?
C10 Pb C20 151.7(3) . . ?
C10 Pb O1 100.9(2) . . ?
C20 Pb O1 98.8(2) . . ?
C10 Pb O3 86.6(2) . . ?
C20 Pb O3 82.9(2) . . ?
O1 Pb O3 157.55(16) . . ?
C10 Pb S1 100.90(17) . . ?
C20 Pb S1 103.5(2) . . ?
O1 Pb S1 75.87(11) . . ?
O3 Pb S1 81.96(12) . . ?
C10 Pb O1 86.5(2) . 2_656 ?
C20 Pb O1 84.9(2) . 2_656 ?
O1 Pb O1 62.16(16) . 2_656 ?
O3 Pb O1 139.99(15) . 2_656 ?
S1 Pb O1 138.02(10) . 2_656 ?
C2 S1 Pb 100.4(2) . . ?
C7 S2 C4 91.5(4) . . ?
O3 S3 C31 104.0(4) . . ?
O3 S3 C32 105.9(5) . . ?
C31 S3 C32 98.8(5) . . ?
S4B S4A C42A 99.7(16) . . ?
S4B S4A O4A 66.1(16) . . ?
C42A S4A O4A 140.2(14) . . ?
S4B S4A O4B 60(3) . . ?
C42A S4A O4B 125.4(18) . . ?
O4A S4A O4B 15.2(18) . . ?
S4B S4A C41A 86.4(10) . . ?
C42A S4A C41A 116.4(15) . . ?
O4A S4A C41A 100.3(13) . . ?
O4B S4A C41A 112(2) . . ?
S4B S4A C42B 52.1(6) . . ?
C42A S4A C42B 49.0(15) . . ?
O4A S4A C42B 113.4(14) . . ?
O4B S4A C42B 101(2) . . ?
C41A S4A C42B 98.5(10) . . ?
S4B S4A C41B 64.9(9) . . ?
C42A S4A C41B 113.3(17) . . ?
O4A S4A C41B 94.6(16) . . ?
O4B S4A C41B 102(2) . . ?
C41A S4A C41B 22.0(13) . . ?
C42B S4A C41B 81.3(11) . . ?
S4A S4B O4B 79(3) . . ?
S4A S4B C42B 91.1(8) . . ?
O4B S4B C42B 137(2) . . ?
S4A S4B O4A 72.5(17) . . ?
O4B S4B O4A 16(2) . . ?
C42B S4B O4A 149.2(16) . . ?
S4A S4B C42A 43.0(11) . . ?
O4B S4B C42A 104(3) . . ?
C42B S4B C42A 49.4(11) . . ?
O4A S4B C42A 107(2) . . ?
S4A S4B C41A 59.1(8) . . ?
O4B S4B C41A 107.4(18) . . ?
C42B S4B C41A 102.3(10) . . ?
O4A S4B C41A 91.6(12) . . ?
C42A S4B C41A 83.2(11) . . ?
S4A S4B C41B 84.6(9) . . ?
O4B S4B C41B 121.1(17) . . ?
C42B S4B C41B 98.8(12) . . ?
O4A S4B C41B 105.2(13) . . ?
C42A S4B C41B 100.2(13) . . ?
C41A S4B C41B 25.9(9) . . ?

loop_
_geom_bond_atom_site_label_1
_geom_bond_atom_site_label_2
_geom_bond_distance
_geom_bond_site_symmetry_2
_geom_bond_publ_flag
C1 O2 1.238(8) . ?
C1 O1 1.293(7) . ?
C1 C2 1.513(9) . ?
C2 C3 1.347(9) . ?
C2 S1 1.748(6) . ?
C3 C4 1.454(10) . ?
C4 C5 1.384(9) . ?
C4 S2 1.729(7) . ?
C5 C6 1.404(11) . ?
C6 C7 1.352(11) . ?
C7 S2 1.710(8) . ?
C10 C11 1.381(9) . ?
C10 C15 1.382(10) . ?
C10 Pb 2.167(6) . ?
C11 C12 1.385(10) . ?
C12 C13 1.374(11) . ?
C13 C14 1.377(11) . ?
C14 C15 1.387(10) . ?
C20 C21 1.364(10) . ?
C20 C25 1.391(10) . ?
C20 Pb 2.168(7) . ?
C21 C22 1.397(10) . ?
C22 C23 1.377(12) . ?
C23 C24 1.347(13) . ?
C24 C25 1.398(12) . ?
C31 S3 1.733(10) . ?
C32 S3 1.780(10) . ?
C41A C41B 0.85(3) . ?
C41A S4A 1.61(2) . ?
C41A S4B 1.87(3) . ?
C41B S4B 1.90(3) . ?
C41B S4A 2.09(3) . ?
C42A S4A 1.20(2) . ?
C42A C42B 1.34(3) . ?
C42A S4B 1.73(2) . ?
C42B S4B 1.404(14) . ?
C42B S4A 1.779(16) . ?
O1 Pb 2.313(4) . ?
O1 Pb 2.607(5) 2_656 ?
O3 S3 1.523(6) . ?
O3 Pb 2.528(5) . ?
O4A S4B 1.47(4) . ?
O4A S4A 1.54(4) . ?
O4B S4B 1.39(7) . ?
O4B S4A 1.58(6) . ?
Pb S1 2.5764(17) . ?
Pb O1 2.607(5) 2_656 ?
S4A S4B 1.065(7) . ?

loop_
_geom_hbond_atom_site_label_D
_geom_hbond_atom_site_label_H
_geom_hbond_atom_site_label_A
_geom_hbond_distance_DH
_geom_hbond_distance_HA
_geom_hbond_distance_DA
_geom_hbond_angle_DHA
_geom_hbond_site_symmetry_A
C3 H3 O2 0.93 2.37 2.773(9) 106.1 .
C11 H11 O3 0.93 2.48 3.095(9) 123.6 .
C5 H5 O4B 0.93 2.40 3.27(4) 156.1 2_656
C25 H25 O2 0.93 2.58 3.359(11) 141.4 2_656

loop_
_geom_torsion_atom_site_label_1
_geom_torsion_atom_site_label_2
_geom_torsion_atom_site_label_3
_geom_torsion_atom_site_label_4
_geom_torsion
_geom_torsion_site_symmetry_1
_geom_torsion_site_symmetry_2
_geom_torsion_site_symmetry_3
_geom_torsion_site_symmetry_4
_geom_torsion_publ_flag
O2 C1 C2 C3 6.0(10) . . . . ?
O1 C1 C2 C3 -176.5(6) . . . . ?
O2 C1 C2 S1 -174.7(5) . . . . ?
O1 C1 C2 S1 2.8(8) . . . . ?
C1 C2 C3 C4 179.9(7) . . . . ?
S1 C2 C3 C4 0.6(11) . . . . ?
C2 C3 C4 C5 -167.8(8) . . . . ?
C2 C3 C4 S2 11.2(11) . . . . ?
C3 C4 C5 C6 179.9(7) . . . . ?
S2 C4 C5 C6 0.8(9) . . . . ?
C4 C5 C6 C7 -0.6(11) . . . . ?
C5 C6 C7 S2 0.2(10) . . . . ?
C15 C10 C11 C12 -0.4(11) . . . . ?
Pb C10 C11 C12 -174.8(6) . . . . ?
C10 C11 C12 C13 0.3(12) . . . . ?
C11 C12 C13 C14 -0.1(13) . . . . ?
C12 C13 C14 C15 0.1(12) . . . . ?
C11 C10 C15 C14 0.4(11) . . . . ?
Pb C10 C15 C14 174.9(6) . . . . ?
C13 C14 C15 C10 -0.2(12) . . . . ?
C25 C20 C21 C22 0.4(13) . . . . ?
Pb C20 C21 C22 -173.7(6) . . . . ?
C20 C21 C22 C23 -0.3(13) . . . . ?
C21 C22 C23 C24 0.9(15) . . . . ?
C22 C23 C24 C25 -1.5(18) . . . . ?
C21 C20 C25 C24 -1.0(15) . . . . ?
Pb C20 C25 C24 173.1(8) . . . . ?
C23 C24 C25 C20 1.6(18) . . . . ?
S4A C41A C41B S4B 7(2) . . . . ?
S4B C41A C41B S4A -7(2) . . . . ?
S4A C42A C42B S4B -9.9(12) . . . . ?
S4B C42A C42B S4A 9.9(12) . . . . ?
O2 C1 O1 Pb -173.1(4) . . . . ?
C2 C1 O1 Pb 9.4(8) . . . . ?
O2 C1 O1 Pb -4.1(8) . . . 2_656 ?
C2 C1 O1 Pb 178.4(4) . . . 2_656 ?
C11 C10 Pb C20 -48.7(9) . . . . ?
C15 C10 Pb C20 136.9(6) . . . . ?
C11 C10 Pb O1 178.0(5) . . . . ?
C15 C10 Pb O1 3.6(6) . . . . ?
C11 C10 Pb O3 19.4(5) . . . . ?
C15 C10 Pb O3 -155.0(6) . . . . ?
C11 C10 Pb S1 100.5(5) . . . . ?
C15 C10 Pb S1 -73.9(6) . . . . ?
C11 C10 Pb O1 -121.2(6) . . . 2_656 ?
C15 C10 Pb O1 64.4(5) . . . 2_656 ?
C21 C20 Pb C10 165.3(6) . . . . ?
C25 C20 Pb C10 -8.8(11) . . . . ?
C21 C20 Pb O1 -61.1(6) . . . . ?
C25 C20 Pb O1 124.8(7) . . . . ?
C21 C20 Pb O3 96.3(6) . . . . ?
C25 C20 Pb O3 -77.8(7) . . . . ?
C21 C20 Pb S1 16.4(7) . . . . ?
C25 C20 Pb S1 -157.7(7) . . . . ?
C21 C20 Pb O1 -121.8(6) . . . 2_656 ?
C25 C20 Pb O1 64.0(7) . . . 2_656 ?
C1 O1 Pb C10 -111.0(5) . . . . ?
Pb O1 Pb C10 80.1(2) 2_656 . . . ?
C1 O1 Pb C20 89.4(5) . . . . ?
Pb O1 Pb C20 -79.4(3) 2_656 . . . ?
C1 O1 Pb O3 -3.2(7) . . . . ?
Pb O1 Pb O3 -172.0(3) 2_656 . . . ?
C1 O1 Pb S1 -12.4(4) . . . . ?
Pb O1 Pb S1 178.8(2) 2_656 . . . ?
C1 O1 Pb O1 168.9(6) . . . 2_656 ?
Pb O1 Pb O1 0.0 2_656 . . 2_656 ?
S3 O3 Pb C10 147.5(4) . . . . ?
S3 O3 Pb C20 -58.8(4) . . . . ?
S3 O3 Pb O1 37.0(6) . . . . ?
S3 O3 Pb S1 46.0(3) . . . . ?
S3 O3 Pb O1 -132.0(3) . . . 2_656 ?
C3 C2 S1 Pb 168.6(6) . . . . ?
C1 C2 S1 Pb -10.7(5) . . . . ?
C10 Pb S1 C2 108.7(3) . . . . ?
C20 Pb S1 C2 -85.8(3) . . . . ?
O1 Pb S1 C2 10.1(2) . . . . ?
O3 Pb S1 C2 -166.4(3) . . . . ?
O1 Pb S1 C2 11.7(3) 2_656 . . . ?
C6 C7 S2 C4 0.2(7) . . . . ?
C5 C4 S2 C7 -0.6(6) . . . . ?
C3 C4 S2 C7 -179.7(7) . . . . ?
Pb O3 S3 C31 -153.0(4) . . . . ?
Pb O3 S3 C32 103.5(4) . . . . ?
C42B C42A S4A S4B 13.1(15) . . . . ?
C42B C42A S4A O4A 77(4) . . . . ?
S4B C42A S4A O4A 64(3) . . . . ?
C42B C42A S4A O4B 73(4) . . . . ?
S4B C42A S4A O4B 60(3) . . . . ?
C42B C42A S4A C41A -77.7(18) . . . . ?
S4B C42A S4A C41A -90.8(14) . . . . ?
S4B C42A S4A C42B -13.1(15) . . . . ?
C42B C42A S4A C41B -53.6(18) . . . . ?
S4B C42A S4A C41B -66.7(12) . . . . ?
S4B O4A S4A C42A -76(3) . . . . ?
S4B O4A S4A O4B -62(16) . . . . ?
S4B O4A S4A C41A 81.4(11) . . . . ?
S4B O4A S4A C42B -22.6(11) . . . . ?
S4B O4A S4A C41B 59.9(10) . . . . ?
S4B O4B S4A C42A -80(3) . . . . ?
S4B O4B S4A O4A 111(17) . . . . ?
S4B O4B S4A C41A 71.5(16) . . . . ?
S4B O4B S4A C42B -32.6(14) . . . . ?
S4B O4B S4A C41B 50.8(14) . . . . ?
C41B C41A S4A S4B -12(4) . . . . ?
C41B C41A S4A C42A 87(4) . . . . ?
S4B C41A S4A C42A 99.1(18) . . . . ?
C41B C41A S4A O4A -77(4) . . . . ?
S4B C41A S4A O4A -65.0(16) . . . . ?
C41B C41A S4A O4B -67(5) . . . . ?
S4B C41A S4A O4B -55(3) . . . . ?
C41B C41A S4A C42B 39(4) . . . . ?
S4B C41A S4A C42B 50.8(6) . . . . ?
S4B C41A S4A C41B 12(4) . . . . ?
C42A C42B S4A S4B -163.6(19) . . . . ?
S4B C42B S4A C42A 163.6(19) . . . . ?
C42A C42B S4A O4A -137(2) . . . . ?
S4B C42B S4A O4A 26.5(16) . . . . ?
C42A C42B S4A O4B -127(3) . . . . ?
S4B C42B S4A O4B 36(2) . . . . ?
C42A C42B S4A C41A 117.7(19) . . . . ?
S4B C42B S4A C41A -78.6(10) . . . . ?
C42A C42B S4A C41B 131.6(19) . . . . ?
S4B C42B S4A C41B -64.8(10) . . . . ?
C41A C41B S4A S4B 167(4) . . . . ?
C41A C41B S4A C42A -103(4) . . . . ?
S4B C41B S4A C42A 90.1(16) . . . . ?
C41A C41B S4A O4A 106(4) . . . . ?
S4B C41B S4A O4A -60.9(13) . . . . ?
C41A C41B S4A O4B 119(4) . . . . ?
S4B C41B S4A O4B -48(2) . . . . ?
S4B C41B S4A C41A -167(4) . . . . ?
C41A C41B S4A C42B -141(4) . . . . ?
S4B C41B S4A C42B 52.1(7) . . . . ?
C42A S4A S4B O4B 125(2) . . . . ?
O4A S4A S4B O4B -15(2) . . . . ?
C41A S4A S4B O4B -118.3(18) . . . . ?
C42B S4A S4B O4B 138.0(18) . . . . ?
C41B S4A S4B O4B -123.2(19) . . . . ?
C42A S4A S4B C42B -12.5(15) . . . . ?
O4A S4A S4B C42B -153.4(12) . . . . ?
O4B S4A S4B C42B -138.0(18) . . . . ?
C41A S4A S4B C42B 103.7(11) . . . . ?
C41B S4A S4B C42B 98.8(12) . . . . ?
C42A S4A S4B O4A 141.0(16) . . . . ?
O4B S4A S4B O4A 15(2) . . . . ?
C41A S4A S4B O4A -102.9(13) . . . . ?
C42B S4A S4B O4A 153.4(12) . . . . ?
C41B S4A S4B O4A -107.8(14) . . . . ?
O4A S4A S4B C42A -141.0(16) . . . . ?
O4B S4A S4B C42A -125(2) . . . . ?
C41A S4A S4B C42A 116.2(15) . . . . ?
C42B S4A S4B C42A 12.5(15) . . . . ?
C41B S4A S4B C42A 111.3(17) . . . . ?
C42A S4A S4B C41A -116.2(15) . . . . ?
O4A S4A S4B C41A 102.9(13) . . . . ?
O4B S4A S4B C41A 118.3(18) . . . . ?
C42B S4A S4B C41A -103.7(11) . . . . ?
C41B S4A S4B C41A -4.9(16) . . . . ?
C42A S4A S4B C41B -111.3(17) . . . . ?
O4A S4A S4B C41B 107.8(14) . . . . ?
O4B S4A S4B C41B 123.2(19) . . . . ?
C41A S4A S4B C41B 4.9(16) . . . . ?
C42B S4A S4B C41B -98.8(12) . . . . ?
S4A O4B S4B C42B 79(3) . . . . ?
S4A O4B S4B O4A -66(16) . . . . ?
S4A O4B S4B C42A 34.9(12) . . . . ?
S4A O4B S4B C41A -52.3(14) . . . . ?
S4A O4B S4B C41B -77(2) . . . . ?
C42A C42B S4B S4A 11.2(14) . . . . ?
C42A C42B S4B O4B -63(4) . . . . ?
S4A C42B S4B O4B -75(4) . . . . ?
C42A C42B S4B O4A -45(3) . . . . ?
S4A C42B S4B O4A -56(3) . . . . ?
S4A C42B S4B C42A -11.2(14) . . . . ?
C42A C42B S4B C41A 69.7(15) . . . . ?
S4A C42B S4B C41A 58.5(8) . . . . ?
C42A C42B S4B C41B 95.9(16) . . . . ?
S4A C42B S4B C41B 84.7(10) . . . . ?
S4A O4A S4B O4B 110(17) . . . . ?
S4A O4A S4B C42B 61(3) . . . . ?
S4A O4A S4B C42A 26.6(11) . . . . ?
S4A O4A S4B C41A -56.8(8) . . . . ?
S4A O4A S4B C41B -79.2(12) . . . . ?
C42B C42A S4B S4A -163(2) . . . . ?
S4A C42A S4B O4B -55(2) . . . . ?
C42B C42A S4B O4B 141(2) . . . . ?
S4A C42A S4B C42B 163(2) . . . . ?
S4A C42A S4B O4A -38.8(15) . . . . ?
C42B C42A S4B O4A 157.7(14) . . . . ?
S4A C42A S4B C41A 50.8(12) . . . . ?
C42B C42A S4B C41A -112.6(14) . . . . ?
S4A C42A S4B C41B 70.5(15) . . . . ?
C42B C42A S4B C41B -92.9(15) . . . . ?
C41B C41A S4B S4A 169(4) . . . . ?
C41B C41A S4B O4B -126(4) . . . . ?
S4A C41A S4B O4B 65(3) . . . . ?
C41B C41A S4B C42B 85(3) . . . . ?
S4A C41A S4B C42B -83.8(9) . . . . ?
C41B C41A S4B O4A -123(4) . . . . ?
S4A C41A S4B O4A 68.4(18) . . . . ?
C41B C41A S4B C42A 131(4) . . . . ?
S4A C41A S4B C42A -38.0(11) . . . . ?
S4A C41A S4B C41B -169(4) . . . . ?
C41A C41B S4B S4A -10(3) . . . . ?
C41A C41B S4B O4B 64(5) . . . . ?
S4A C41B S4B O4B 73(4) . . . . ?
C41A C41B S4B C42B -100(3) . . . . ?
S4A C41B S4B C42B -90.3(8) . . . . ?
C41A C41B S4B O4A 61(4) . . . . ?
S4A C41B S4B O4A 70.2(19) . . . . ?
C41A C41B S4B C42A -50(4) . . . . ?
S4A C41B S4B C42A -40.2(11) . . . . ?
S4A C41B S4B C41A 10(3) . . . . ?
